data_4501848
loop_
_publ_author_name
'Roper, Laila C.'
'Pr\"asang, Carsten'
'Kozhevnikov, Valery N.'
'Whitwood, Adrian C.'
'Karadakov, Peter B.'
'Bruce, Duncan W.'

_publ_section_title
;
 Experimental and Theoretical Study of Halogen-Bonded Complexes of DMAP
 with Di- and Triiodofluorobenzenes. A Complex with a Very Short
 N&#x00B7;&#x00B7;&#x00B7;I Halogen Bond
;
_journal_issue 8
_journal_name_full 'Crystal Growth &amp; Design'
_journal_page_first 3710
_journal_paper_doi 10.1021/cg100549u
_journal_volume 10
_journal_year 2010
_chemical_formula_moiety '2(C7 H10 N2), C6 F4 I2'
_chemical_formula_sum 'C20 H20 F4 I2 N4'
_chemical_formula_weight 646.20
_chemical_name_systematic
; 
 ? 
;
_space_group_IT_number 2
_symmetry_cell_setting triclinic
_symmetry_space_group_name_Hall '-P 1'
_symmetry_space_group_name_H-M 'P -1'
_atom_sites_solution_hydrogens geom
_atom_sites_solution_primary direct
_atom_sites_solution_secondary difmap
_audit_creation_method SHELXL-97
_cell_angle_alpha 82.4770(10)
_cell_angle_beta 89.2570(10)
_cell_angle_gamma 73.6010(10)
_cell_formula_units_Z 4
_cell_length_a 7.4923(4)
_cell_length_b 12.8759(6)
_cell_length_c 24.4169(12)
_cell_measurement_reflns_used 8407
_cell_measurement_temperature 383(2)
_cell_measurement_theta_max 29.69
_cell_measurement_theta_min 2.52
_cell_volume 2239.51(19)
_computing_cell_refinement 'Bruker SMART'
_computing_data_collection 'Bruker SMART'
_computing_data_reduction 'Bruker SAINT'
_computing_molecular_graphics 'Bruker SHELXTL'
_computing_publication_material 'Bruker SHELXTL'
_computing_structure_refinement 'SHELXL-97 (Sheldrick, 1997)'
_computing_structure_solution 'SHELXS-97 (Sheldrick, 1997)'
_diffrn_ambient_temperature 383(2)
_diffrn_measured_fraction_theta_full 0.964
_diffrn_measured_fraction_theta_max 0.964
_diffrn_measurement_device_type 'CCD area detector'
_diffrn_measurement_method 'phi and omega scans'
_diffrn_radiation_monochromator graphite
_diffrn_radiation_source 'fine-focus sealed tube'
_diffrn_radiation_type MoK\a
_diffrn_radiation_wavelength 0.71073
_diffrn_reflns_av_R_equivalents 0.0265
_diffrn_reflns_av_sigmaI/netI 0.0441
_diffrn_reflns_limit_h_max 10
_diffrn_reflns_limit_h_min -10
_diffrn_reflns_limit_k_max 17
_diffrn_reflns_limit_k_min -18
_diffrn_reflns_limit_l_max 34
_diffrn_reflns_limit_l_min -33
_diffrn_reflns_number 25555
_diffrn_reflns_theta_full 30.03
_diffrn_reflns_theta_max 30.03
_diffrn_reflns_theta_min 0.84
_exptl_absorpt_coefficient_mu 2.855
_exptl_absorpt_correction_T_max 0.565
_exptl_absorpt_correction_T_min 0.502
_exptl_absorpt_correction_type multi-scan
_exptl_absorpt_process_details 'SADABS v2.03; (Sheldrick)'
_exptl_crystal_colour colourless
_exptl_crystal_density_diffrn 1.917
_exptl_crystal_density_method 'not measured'
_exptl_crystal_description block
_exptl_crystal_F_000 1240
_exptl_crystal_size_max 0.36
_exptl_crystal_size_mid 0.31
_exptl_crystal_size_min 0.20
_refine_diff_density_max 1.539
_refine_diff_density_min -0.717
_refine_diff_density_rms 0.143
_refine_ls_extinction_method none
_refine_ls_goodness_of_fit_ref 1.124
_refine_ls_hydrogen_treatment constr
_refine_ls_matrix_type full
_refine_ls_number_parameters 549
_refine_ls_number_reflns 12647
_refine_ls_number_restraints 0
_refine_ls_restrained_S_all 1.124
_refine_ls_R_factor_all 0.0508
_refine_ls_R_factor_gt 0.0375
_refine_ls_shift/su_max 0.002
_refine_ls_shift/su_mean 0.000
_refine_ls_structure_factor_coef Fsqd
_refine_ls_weighting_details 'calc w=1/[\s^2^(Fo^2^)+(0.0324P)^2^+5.5874P] where P=(Fo^2^+2Fc^2^)/3'
_refine_ls_weighting_scheme calc
_refine_ls_wR_factor_gt 0.0943
_refine_ls_wR_factor_ref 0.0986
_reflns_number_gt 10328
_reflns_number_total 12647
_reflns_threshold_expression >2sigma(I)
_cod_data_source_file cg100549u_si_001.cif
_cod_data_source_block dwb0806m
_cod_depositor_comments
;
The following automatic conversions were performed:

'_symmetry_cell_setting' value 'Triclinic' changed to 'triclinic'
according to /home/saulius/struct/CIF-dictionaries/cif_core.dic
dictionary named 'cif_core.dic' version 2.4.2 from 2011-04-26.

Automatic conversion script
Id: cif_fix_values 1715 2011-07-08 13:25:40Z adriana 
;
_cod_original_sg_symbol_H-M P-1
_cod_database_code 4501848

loop_
_symmetry_equiv_pos_as_xyz
'x, y, z'
'-x, -y, -z'

loop_
_atom_site_label
_atom_site_type_symbol
_atom_site_fract_x
_atom_site_fract_y
_atom_site_fract_z
_atom_site_U_iso_or_equiv
_atom_site_adp_type
_atom_site_occupancy
_atom_site_symmetry_multiplicity
_atom_site_calc_flag
_atom_site_refinement_flags
C1 C 0.7035(6) 1.0190(4) 0.95509(17) 0.0230(8) Uani 1 1 d .
C2 C 0.7490(6) 0.9095(3) 0.97598(18) 0.0230(8) Uani 1 1 d .
C3 C 0.8154(6) 0.8662(4) 1.02915(18) 0.0248(9) Uani 1 1 d .
C4 C 0.8373(6) 0.9405(4) 1.06327(17) 0.0252(9) Uani 1 1 d .
C5 C 0.7938(6) 1.0505(4) 1.04471(18) 0.0251(9) Uani 1 1 d .
C6 C 0.7272(6) 1.0892(3) 0.99148(19) 0.0258(9) Uani 1 1 d .
F1 F 0.7264(4) 0.8391(2) 0.94175(11) 0.0336(6) Uani 1 1 d .
F2 F 0.9004(4) 0.9062(2) 1.11578(11) 0.0351(6) Uani 1 1 d .
F3 F 0.8140(5) 1.1207(2) 1.07878(12) 0.0409(7) Uani 1 1 d .
F4 F 0.6867(4) 1.1971(2) 0.97515(12) 0.0368(7) Uani 1 1 d .
I1 I 0.60423(4) 1.08019(2) 0.873605(11) 0.02750(7) Uani 1 1 d .
I2 I 0.87115(4) 0.69972(2) 1.059657(13) 0.03051(8) Uani 1 1 d .
C7 C 0.7643(6) 0.9139(3) 0.51041(17) 0.0206(8) Uani 1 1 d .
C8 C 0.7155(6) 0.9562(3) 0.45551(16) 0.0202(8) Uani 1 1 d .
C9 C 0.6998(6) 1.0631(3) 0.43335(17) 0.0231(8) Uani 1 1 d .
C10 C 0.7328(6) 1.1315(3) 0.46939(17) 0.0220(8) Uani 1 1 d .
C11 C 0.7800(6) 1.0936(3) 0.52406(17) 0.0218(8) Uani 1 1 d .
C12 C 0.7964(6) 0.9861(4) 0.54416(16) 0.0231(8) Uani 1 1 d .
F5 F 0.6827(4) 0.8884(2) 0.42160(10) 0.0278(5) Uani 1 1 d .
F6 F 0.7177(4) 1.2363(2) 0.45134(11) 0.0312(6) Uani 1 1 d .
F7 F 0.8132(4) 1.1607(2) 0.55827(11) 0.0308(6) Uani 1 1 d .
F8 F 0.8439(4) 0.9527(2) 0.59780(10) 0.0299(6) Uani 1 1 d .
I3 I 0.79143(4) 0.74936(2) 0.540943(11) 0.02194(6) Uani 1 1 d .
I4 I 0.62992(4) 1.12417(2) 0.349672(11) 0.02502(7) Uani 1 1 d .
C13 C 0.4945(6) 1.2060(4) 0.19718(19) 0.0279(9) Uani 1 1 d .
H13 H 0.4893 1.1347 0.1969 0.034 Uiso 1 1 calc R
C14 C 0.4540(6) 1.2765(4) 0.14850(19) 0.0274(9) Uani 1 1 d .
H14 H 0.4232 1.2523 0.1166 0.033 Uiso 1 1 calc R
C15 C 0.4595(6) 1.3847(4) 0.14715(17) 0.0229(8) Uani 1 1 d .
C16 C 0.5099(6) 1.4130(4) 0.19721(18) 0.0259(9) Uani 1 1 d .
H16 H 0.5176 1.4833 0.1990 0.031 Uiso 1 1 calc R
C17 C 0.5475(6) 1.3366(4) 0.24325(18) 0.0270(9) Uani 1 1 d .
H17 H 0.5802 1.3580 0.2757 0.032 Uiso 1 1 calc R
C18 C 0.3686(8) 1.4239(5) 0.04961(19) 0.0412(12) Uani 1 1 d .
H18A H 0.4688 1.3652 0.0394 0.062 Uiso 1 1 calc R
H18B H 0.3441 1.4844 0.0206 0.062 Uiso 1 1 calc R
H18C H 0.2590 1.3996 0.0555 0.062 Uiso 1 1 calc R
C19 C 0.4190(8) 1.5692(4) 0.1006(2) 0.0422(13) Uani 1 1 d .
H19A H 0.3373 1.5999 0.1286 0.063 Uiso 1 1 calc R
H19B H 0.3764 1.6102 0.0652 0.063 Uiso 1 1 calc R
H19C H 0.5428 1.5720 0.1083 0.063 Uiso 1 1 calc R
N1 N 0.5410(6) 1.2340(3) 0.24508(16) 0.0306(8) Uani 1 1 d .
N2 N 0.4200(6) 1.4577(3) 0.10022(15) 0.0317(9) Uani 1 1 d .
C20 C 0.3775(7) 1.2865(5) 0.7685(2) 0.0357(11) Uani 1 1 d .
H20 H 0.3316 1.3068 0.8023 0.043 Uiso 1 1 calc R
C21 C 0.3422(6) 1.3665(4) 0.72381(19) 0.0307(10) Uani 1 1 d .
H21 H 0.2760 1.4378 0.7279 0.037 Uiso 1 1 calc R
C22 C 0.4078(6) 1.3392(4) 0.67122(18) 0.0260(9) Uani 1 1 d .
C23 C 0.5081(6) 1.2291(4) 0.67013(18) 0.0284(9) Uani 1 1 d .
H23 H 0.5572 1.2058 0.6372 0.034 Uiso 1 1 calc R
C24 C 0.5333(7) 1.1561(4) 0.7175(2) 0.0338(10) Uani 1 1 d .
H24 H 0.5971 1.0837 0.7150 0.041 Uiso 1 1 calc R
C25 C 0.2751(8) 1.5275(4) 0.6280(2) 0.0414(12) Uani 1 1 d .
H25A H 0.1671 1.5309 0.6500 0.062 Uiso 1 1 calc R
H25B H 0.2375 1.5641 0.5914 0.062 Uiso 1 1 calc R
H25C H 0.3545 1.5624 0.6445 0.062 Uiso 1 1 calc R
C26 C 0.4468(8) 1.3834(4) 0.5722(2) 0.0377(11) Uani 1 1 d .
H26A H 0.5804 1.3599 0.5743 0.057 Uiso 1 1 calc R
H26B H 0.4060 1.4451 0.5441 0.057 Uiso 1 1 calc R
H26C H 0.4012 1.3249 0.5633 0.057 Uiso 1 1 calc R
N3 N 0.4722(6) 1.1821(4) 0.76764(17) 0.0361(10) Uani 1 1 d .
N4 N 0.3753(6) 1.4143(3) 0.62523(16) 0.0307(8) Uani 1 1 d .
C27 C 0.7604(6) 0.5402(4) 0.6429(2) 0.0279(9) Uani 1 1 d .
H27 H 0.6920 0.6069 0.6530 0.034 Uiso 1 1 calc R
C28 C 0.7985(6) 0.4507(4) 0.68290(19) 0.0265(9) Uani 1 1 d .
H28 H 0.7557 0.4579 0.7185 0.032 Uiso 1 1 calc R
C29 C 0.9029(6) 0.3477(3) 0.66967(17) 0.0226(8) Uani 1 1 d .
C30 C 0.9581(6) 0.3458(3) 0.61409(18) 0.0243(8) Uani 1 1 d .
H30 H 1.0262 0.2805 0.6024 0.029 Uiso 1 1 calc R
C31 C 0.9113(6) 0.4400(4) 0.57753(19) 0.0266(9) Uani 1 1 d .
H31 H 0.9489 0.4357 0.5413 0.032 Uiso 1 1 calc R
C32 C 0.8888(8) 0.2605(4) 0.76421(19) 0.0347(11) Uani 1 1 d .
H32A H 0.9653 0.2936 0.7832 0.052 Uiso 1 1 calc R
H32B H 0.9022 0.1877 0.7822 0.052 Uiso 1 1 calc R
H32C H 0.7610 0.3028 0.7649 0.052 Uiso 1 1 calc R
C33 C 1.0574(7) 0.1524(4) 0.6923(2) 0.0334(10) Uani 1 1 d .
H33A H 0.9843 0.1248 0.6690 0.050 Uiso 1 1 calc R
H33B H 1.0965 0.1012 0.7252 0.050 Uiso 1 1 calc R
H33C H 1.1648 0.1624 0.6729 0.050 Uiso 1 1 calc R
N5 N 0.8141(5) 0.5388(3) 0.59058(16) 0.0291(8) Uani 1 1 d .
N6 N 0.9462(5) 0.2564(3) 0.70731(15) 0.0267(8) Uani 1 1 d .
C34 C 0.9200(7) 0.3938(4) 1.1045(2) 0.0318(10) Uani 1 1 d .
H34 H 0.8870 0.3896 1.0684 0.038 Uiso 1 1 calc R
C35 C 0.9503(6) 0.3016(4) 1.14185(19) 0.0273(9) Uani 1 1 d .
H35 H 0.9380 0.2374 1.1309 0.033 Uiso 1 1 calc R
C36 C 1.0000(6) 0.3036(4) 1.19681(18) 0.0246(9) Uani 1 1 d .
C37 C 1.0142(6) 0.4047(4) 1.20923(19) 0.0278(9) Uani 1 1 d .
H37 H 1.0451 0.4122 1.2450 0.033 Uiso 1 1 calc R
C38 C 0.9821(7) 0.4919(4) 1.1684(2) 0.0334(10) Uani 1 1 d .
H38 H 0.9944 0.5573 1.1778 0.040 Uiso 1 1 calc R
C39 C 1.0167(9) 0.1121(4) 1.2217(3) 0.0514(15) Uani 1 1 d .
H39A H 0.8982 0.1236 1.2037 0.077 Uiso 1 1 calc R
H39B H 1.0269 0.0609 1.2546 0.077 Uiso 1 1 calc R
H39C H 1.1144 0.0836 1.1972 0.077 Uiso 1 1 calc R
C40 C 1.0794(9) 0.2220(6) 1.2923(2) 0.0563(18) Uani 1 1 d .
H40A H 1.2005 0.2332 1.2938 0.084 Uiso 1 1 calc R
H40B H 1.0799 0.1554 1.3152 0.084 Uiso 1 1 calc R
H40C H 0.9891 0.2821 1.3053 0.084 Uiso 1 1 calc R
N7 N 0.9345(6) 0.4899(3) 1.11617(17) 0.0342(9) Uani 1 1 d .
N8 N 1.0326(6) 0.2149(4) 1.23607(19) 0.0385(10) Uani 1 1 d .

loop_
_atom_site_aniso_label
_atom_site_aniso_U_11
_atom_site_aniso_U_22
_atom_site_aniso_U_33
_atom_site_aniso_U_23
_atom_site_aniso_U_13
_atom_site_aniso_U_12
C1 0.024(2) 0.025(2) 0.0209(19) -0.0027(16) 0.0036(15) -0.0100(17)
C2 0.024(2) 0.022(2) 0.026(2) -0.0097(16) 0.0044(16) -0.0099(16)
C3 0.025(2) 0.022(2) 0.027(2) -0.0011(16) 0.0013(16) -0.0078(17)
C4 0.023(2) 0.031(2) 0.023(2) -0.0036(17) -0.0021(16) -0.0099(18)
C5 0.028(2) 0.025(2) 0.026(2) -0.0131(17) 0.0030(17) -0.0103(18)
C6 0.029(2) 0.020(2) 0.031(2) -0.0036(17) 0.0033(18) -0.0108(17)
F1 0.0481(17) 0.0250(14) 0.0311(14) -0.0097(11) -0.0017(12) -0.0134(12)
F2 0.0377(16) 0.0418(17) 0.0267(13) -0.0015(12) -0.0096(11) -0.0133(13)
F3 0.057(2) 0.0366(16) 0.0368(16) -0.0200(13) -0.0017(14) -0.0192(15)
F4 0.0480(18) 0.0207(13) 0.0408(16) -0.0035(11) -0.0007(13) -0.0085(12)
I1 0.02726(15) 0.03293(16) 0.02219(13) -0.00036(11) 0.00183(10) -0.00987(12)
I2 0.02982(16) 0.02133(14) 0.03824(17) 0.00266(11) 0.00135(12) -0.00676(11)
C7 0.0210(19) 0.0181(19) 0.0219(19) -0.0008(15) -0.0004(15) -0.0049(15)
C8 0.022(2) 0.0213(19) 0.0187(18) -0.0068(15) 0.0020(15) -0.0059(16)
C9 0.023(2) 0.023(2) 0.0221(19) -0.0001(16) 0.0008(15) -0.0054(16)
C10 0.0192(19) 0.0183(19) 0.026(2) 0.0015(15) 0.0006(15) -0.0028(15)
C11 0.023(2) 0.0202(19) 0.0228(19) -0.0072(15) 0.0019(15) -0.0047(16)
C12 0.025(2) 0.027(2) 0.0170(18) -0.0023(15) -0.0013(15) -0.0061(17)
F5 0.0392(15) 0.0231(13) 0.0218(12) -0.0060(10) -0.0038(10) -0.0085(11)
F6 0.0405(16) 0.0190(12) 0.0344(14) 0.0021(11) 0.0008(12) -0.0116(11)
F7 0.0413(16) 0.0254(13) 0.0293(13) -0.0099(11) -0.0015(11) -0.0126(12)
F8 0.0408(16) 0.0291(14) 0.0185(12) -0.0015(10) -0.0017(10) -0.0084(12)
I3 0.02412(14) 0.01755(12) 0.02265(13) -0.00121(9) 0.00015(10) -0.00411(10)
I4 0.02623(14) 0.02507(14) 0.01985(12) 0.00135(10) -0.00070(10) -0.00284(11)
C13 0.032(2) 0.021(2) 0.031(2) -0.0052(17) 0.0002(18) -0.0066(18)
C14 0.026(2) 0.031(2) 0.028(2) -0.0084(18) 0.0014(17) -0.0108(18)
C15 0.0169(19) 0.031(2) 0.0207(19) -0.0025(16) 0.0007(15) -0.0062(16)
C16 0.030(2) 0.022(2) 0.028(2) -0.0058(17) 0.0007(17) -0.0090(17)
C17 0.029(2) 0.029(2) 0.023(2) -0.0065(17) -0.0035(17) -0.0063(18)
C18 0.046(3) 0.054(3) 0.021(2) 0.001(2) -0.001(2) -0.014(3)
C19 0.046(3) 0.035(3) 0.040(3) 0.012(2) 0.001(2) -0.010(2)
N1 0.033(2) 0.030(2) 0.0251(19) 0.0007(15) -0.0015(15) -0.0053(17)
N2 0.035(2) 0.037(2) 0.0226(18) 0.0048(16) -0.0027(16) -0.0131(18)
C20 0.030(2) 0.051(3) 0.024(2) -0.008(2) -0.0023(18) -0.007(2)
C21 0.026(2) 0.035(3) 0.030(2) -0.0110(19) -0.0029(18) -0.0041(19)
C22 0.023(2) 0.029(2) 0.028(2) -0.0046(17) -0.0059(16) -0.0095(17)
C23 0.030(2) 0.033(2) 0.025(2) -0.0071(18) -0.0016(17) -0.0120(19)
C24 0.031(3) 0.032(3) 0.036(3) -0.001(2) -0.004(2) -0.007(2)
C25 0.045(3) 0.032(3) 0.046(3) 0.000(2) -0.013(2) -0.010(2)
C26 0.042(3) 0.043(3) 0.027(2) 0.003(2) -0.003(2) -0.013(2)
N3 0.031(2) 0.048(3) 0.028(2) 0.0034(18) -0.0030(16) -0.0110(19)
N4 0.034(2) 0.030(2) 0.030(2) -0.0016(16) -0.0044(16) -0.0110(17)
C27 0.026(2) 0.019(2) 0.040(3) -0.0094(18) 0.0060(18) -0.0060(17)
C28 0.031(2) 0.024(2) 0.028(2) -0.0091(17) 0.0081(18) -0.0119(18)
C29 0.021(2) 0.022(2) 0.026(2) -0.0014(16) -0.0004(16) -0.0079(16)
C30 0.027(2) 0.0185(19) 0.028(2) -0.0046(16) 0.0003(17) -0.0069(16)
C31 0.029(2) 0.025(2) 0.028(2) -0.0036(17) 0.0027(17) -0.0100(18)
C32 0.045(3) 0.034(3) 0.027(2) -0.0024(19) 0.004(2) -0.015(2)
C33 0.038(3) 0.022(2) 0.040(3) 0.0023(19) -0.002(2) -0.0097(19)
N5 0.030(2) 0.0215(18) 0.035(2) 0.0005(15) 0.0018(16) -0.0081(15)
N6 0.032(2) 0.0207(18) 0.0270(18) -0.0006(14) 0.0023(15) -0.0086(15)
C34 0.032(3) 0.036(3) 0.026(2) -0.0052(19) -0.0010(18) -0.008(2)
C35 0.030(2) 0.025(2) 0.030(2) -0.0118(17) 0.0038(18) -0.0081(18)
C36 0.018(2) 0.023(2) 0.029(2) 0.0030(17) 0.0028(16) -0.0032(16)
C37 0.025(2) 0.034(2) 0.026(2) -0.0088(18) -0.0014(17) -0.0096(19)
C38 0.033(3) 0.023(2) 0.047(3) -0.009(2) 0.005(2) -0.0098(19)
C39 0.055(4) 0.023(3) 0.071(4) 0.007(3) 0.009(3) -0.008(2)
C40 0.046(3) 0.076(5) 0.036(3) 0.028(3) -0.007(2) -0.015(3)
N7 0.037(2) 0.025(2) 0.035(2) 0.0045(16) 0.0013(17) -0.0041(17)
N8 0.035(2) 0.034(2) 0.041(2) 0.0142(19) -0.0049(18) -0.0112(19)

loop_
_atom_type_symbol
_atom_type_description
_atom_type_scat_dispersion_real
_atom_type_scat_dispersion_imag
_atom_type_scat_source
C C 0.0033 0.0016 'International Tables Vol C Tables 4.2.6.8 and 6.1.1.4'
H H 0.0000 0.0000 'International Tables Vol C Tables 4.2.6.8 and 6.1.1.4'
F F 0.0171 0.0103 'International Tables Vol C Tables 4.2.6.8 and 6.1.1.4'
I I -0.4742 1.8119 'International Tables Vol C Tables 4.2.6.8 and 6.1.1.4'
N N 0.0061 0.0033 'International Tables Vol C Tables 4.2.6.8 and 6.1.1.4'

loop_
_geom_angle_atom_site_label_1
_geom_angle_atom_site_label_2
_geom_angle_atom_site_label_3
_geom_angle
C2 C1 C6 115.9(4)
C2 C1 I1 123.4(3)
C6 C1 I1 120.7(3)
F1 C2 C1 117.4(4)
F1 C2 C3 117.5(4)
C1 C2 C3 125.1(4)
C2 C3 C4 116.2(4)
C2 C3 I2 123.3(3)
C4 C3 I2 120.5(3)
F2 C4 C5 118.2(4)
F2 C4 C3 120.5(4)
C5 C4 C3 121.3(4)
F3 C5 C6 119.8(4)
F3 C5 C4 120.1(4)
C6 C5 C4 120.1(4)
F4 C6 C5 118.0(4)
F4 C6 C1 120.5(4)
C5 C6 C1 121.5(4)
C1 I1 N3 174.28(15)
C3 I2 N7 171.08(15)
C12 C7 C8 116.3(4)
C12 C7 I3 121.5(3)
C8 C7 I3 122.2(3)
F5 C8 C9 117.9(4)
F5 C8 C7 117.9(4)
C9 C8 C7 124.2(4)
C8 C9 C10 116.7(4)
C8 C9 I4 123.3(3)
C10 C9 I4 120.0(3)
F6 C10 C11 118.6(4)
F6 C10 C9 120.3(4)
C11 C10 C9 121.1(4)
F7 C11 C10 120.4(4)
F7 C11 C12 119.5(4)
C10 C11 C12 120.2(4)
F8 C12 C11 118.0(4)
F8 C12 C7 120.6(4)
C11 C12 C7 121.5(4)
C7 I3 N5 174.59(14)
C9 I4 N1 171.18(15)
N1 C13 C14 124.0(4)
N1 C13 H13 118.0
C14 C13 H13 118.0
C13 C14 C15 119.9(4)
C13 C14 H14 120.1
C15 C14 H14 120.1
N2 C15 C14 122.2(4)
N2 C15 C16 122.0(4)
C14 C15 C16 115.8(4)
C17 C16 C15 119.7(4)
C17 C16 H16 120.2
C15 C16 H16 120.2
N1 C17 C16 125.0(4)
N1 C17 H17 117.5
C16 C17 H17 117.5
N2 C18 H18A 109.5
N2 C18 H18B 109.5
H18A C18 H18B 109.5
N2 C18 H18C 109.5
H18A C18 H18C 109.5
H18B C18 H18C 109.5
N2 C19 H19A 109.5
N2 C19 H19B 109.5
H19A C19 H19B 109.5
N2 C19 H19C 109.5
H19A C19 H19C 109.5
H19B C19 H19C 109.5
C17 N1 C13 115.7(4)
C17 N1 I4 110.3(3)
C13 N1 I4 134.0(3)
C15 N2 C19 120.9(4)
C15 N2 C18 119.6(4)
C19 N2 C18 119.4(4)
N3 C20 C21 125.5(5)
N3 C20 H20 117.3
C21 C20 H20 117.3
C20 C21 C22 119.3(5)
C20 C21 H21 120.3
C22 C21 H21 120.3
N4 C22 C23 122.5(4)
N4 C22 C21 122.2(4)
C23 C22 C21 115.4(4)
C24 C23 C22 120.1(4)
C24 C23 H23 119.9
C22 C23 H23 119.9
N3 C24 C23 124.6(5)
N3 C24 H24 117.7
C23 C24 H24 117.7
N4 C25 H25A 109.5
N4 C25 H25B 109.5
H25A C25 H25B 109.5
N4 C25 H25C 109.5
H25A C25 H25C 109.5
H25B C25 H25C 109.5
N4 C26 H26A 109.5
N4 C26 H26B 109.5
H26A C26 H26B 109.5
N4 C26 H26C 109.5
H26A C26 H26C 109.5
H26B C26 H26C 109.5
C20 N3 C24 115.1(4)
C20 N3 I1 111.1(3)
C24 N3 I1 130.2(3)
C22 N4 C25 121.1(4)
C22 N4 C26 120.5(4)
C25 N4 C26 118.4(4)
N5 C27 C28 125.1(4)
N5 C27 H27 117.5
C28 C27 H27 117.5
C27 C28 C29 119.7(4)
C27 C28 H28 120.2
C29 C28 H28 120.2
N6 C29 C28 122.6(4)
N6 C29 C30 122.0(4)
C28 C29 C30 115.4(4)
C31 C30 C29 120.0(4)
C31 C30 H30 120.0
C29 C30 H30 120.0
N5 C31 C30 124.5(4)
N5 C31 H31 117.8
C30 C31 H31 117.8
N6 C32 H32A 109.5
N6 C32 H32B 109.5
H32A C32 H32B 109.5
N6 C32 H32C 109.5
H32A C32 H32C 109.5
H32B C32 H32C 109.5
N6 C33 H33A 109.5
N6 C33 H33B 109.5
H33A C33 H33B 109.5
N6 C33 H33C 109.5
H33A C33 H33C 109.5
H33B C33 H33C 109.5
C27 N5 C31 115.4(4)
C27 N5 I3 110.3(3)
C31 N5 I3 131.5(3)
C29 N6 C32 121.1(4)
C29 N6 C33 120.9(4)
C32 N6 C33 118.0(4)
N7 C34 C35 124.5(4)
N7 C34 H34 117.7
C35 C34 H34 117.7
C34 C35 C36 120.0(4)
C34 C35 H35 120.0
C36 C35 H35 120.0
N8 C36 C35 123.1(4)
N8 C36 C37 121.3(4)
C35 C36 C37 115.5(4)
C38 C37 C36 119.7(4)
C38 C37 H37 120.2
C36 C37 H37 120.2
N7 C38 C37 124.8(4)
N7 C38 H38 117.6
C37 C38 H38 117.6
N8 C39 H39A 109.5
N8 C39 H39B 109.5
H39A C39 H39B 109.5
N8 C39 H39C 109.5
H39A C39 H39C 109.5
H39B C39 H39C 109.5
N8 C40 H40A 109.5
N8 C40 H40B 109.5
H40A C40 H40B 109.5
N8 C40 H40C 109.5
H40A C40 H40C 109.5
H40B C40 H40C 109.5
C38 N7 C34 115.5(4)
C38 N7 I2 108.2(3)
C34 N7 I2 136.1(3)
C36 N8 C40 120.9(5)
C36 N8 C39 119.7(5)
C40 N8 C39 119.4(5)

loop_
_geom_bond_atom_site_label_1
_geom_bond_atom_site_label_2
_geom_bond_distance
C1 C2 1.382(6)
C1 C6 1.393(6)
C1 I1 2.105(4)
C2 F1 1.356(5)
C2 C3 1.384(6)
C3 C4 1.391(6)
C3 I2 2.100(4)
C4 F2 1.346(5)
C4 C5 1.377(6)
C5 F3 1.345(5)
C5 C6 1.376(6)
C6 F4 1.343(5)
I1 N3 2.800(4)
I2 N7 2.783(4)
C7 C12 1.391(6)
C7 C8 1.391(5)
C7 I3 2.105(4)
C8 F5 1.350(5)
C8 C9 1.384(6)
C9 C10 1.394(6)
C9 I4 2.107(4)
C10 F6 1.337(5)
C10 C11 1.375(6)
C11 F7 1.350(5)
C11 C12 1.377(6)
C12 F8 1.344(5)
I3 N5 2.780(4)
I4 N1 2.744(4)
C13 N1 1.346(6)
C13 C14 1.379(6)
C13 H13 0.9300
C14 C15 1.402(6)
C14 H14 0.9300
C15 N2 1.361(5)
C15 C16 1.406(6)
C16 C17 1.369(6)
C16 H16 0.9300
C17 N1 1.331(6)
C17 H17 0.9300
C18 N2 1.454(6)
C18 H18A 0.9600
C18 H18B 0.9600
C18 H18C 0.9600
C19 N2 1.435(7)
C19 H19A 0.9600
C19 H19B 0.9600
C19 H19C 0.9600
C20 N3 1.334(7)
C20 C21 1.372(7)
C20 H20 0.9300
C21 C22 1.421(6)
C21 H21 0.9300
C22 N4 1.358(6)
C22 C23 1.409(6)
C23 C24 1.370(7)
C23 H23 0.9300
C24 N3 1.352(6)
C24 H24 0.9300
C25 N4 1.449(7)
C25 H25A 0.9600
C25 H25B 0.9600
C25 H25C 0.9600
C26 N4 1.455(6)
C26 H26A 0.9600
C26 H26B 0.9600
C26 H26C 0.9600
C27 N5 1.334(6)
C27 C28 1.376(6)
C27 H27 0.9300
C28 C29 1.412(6)
C28 H28 0.9300
C29 N6 1.357(5)
C29 C30 1.415(6)
C30 C31 1.370(6)
C30 H30 0.9300
C31 N5 1.352(6)
C31 H31 0.9300
C32 N6 1.452(6)
C32 H32A 0.9600
C32 H32B 0.9600
C32 H32C 0.9600
C33 N6 1.454(6)
C33 H33A 0.9600
C33 H33B 0.9600
C33 H33C 0.9600
C34 N7 1.339(6)
C34 C35 1.366(7)
C34 H34 0.9300
C35 C36 1.403(6)
C35 H35 0.9300
C36 N8 1.358(6)
C36 C37 1.407(6)
C37 C38 1.368(7)
C37 H37 0.9300
C38 N7 1.335(7)
C38 H38 0.9300
C39 N8 1.450(7)
C39 H39A 0.9600
C39 H39B 0.9600
C39 H39C 0.9600
C40 N8 1.442(7)
C40 H40A 0.9600
C40 H40B 0.9600
C40 H40C 0.9600

loop_
_geom_torsion_atom_site_label_1
_geom_torsion_atom_site_label_2
_geom_torsion_atom_site_label_3
_geom_torsion_atom_site_label_4
_geom_torsion
C6 C1 C2 F1 179.6(4)
I1 C1 C2 F1 -0.5(6)
C6 C1 C2 C3 -0.3(7)
I1 C1 C2 C3 179.7(3)
F1 C2 C3 C4 180.0(4)
C1 C2 C3 C4 -0.2(7)
F1 C2 C3 I2 -2.6(6)
C1 C2 C3 I2 177.2(3)
C2 C3 C4 F2 179.8(4)
I2 C3 C4 F2 2.2(6)
C2 C3 C4 C5 0.4(6)
I2 C3 C4 C5 -177.1(3)
F2 C4 C5 F3 -0.2(6)
C3 C4 C5 F3 179.2(4)
F2 C4 C5 C6 -179.4(4)
C3 C4 C5 C6 0.0(7)
F3 C5 C6 F4 0.9(6)
C4 C5 C6 F4 -179.9(4)
F3 C5 C6 C1 -179.7(4)
C4 C5 C6 C1 -0.5(7)
C2 C1 C6 F4 -180.0(4)
I1 C1 C6 F4 0.1(6)
C2 C1 C6 C5 0.6(6)
I1 C1 C6 C5 -179.3(3)
C12 C7 C8 F5 -179.8(4)
I3 C7 C8 F5 0.9(5)
C12 C7 C8 C9 0.7(6)
I3 C7 C8 C9 -178.6(3)
F5 C8 C9 C10 179.5(4)
C7 C8 C9 C10 -1.0(6)
F5 C8 C9 I4 -0.6(5)
C7 C8 C9 I4 179.0(3)
C8 C9 C10 F6 -179.0(4)
I4 C9 C10 F6 1.0(5)
C8 C9 C10 C11 0.4(6)
I4 C9 C10 C11 -179.5(3)
F6 C10 C11 F7 -1.1(6)
C9 C10 C11 F7 179.4(4)
F6 C10 C11 C12 179.8(4)
C9 C10 C11 C12 0.4(6)
F7 C11 C12 F8 0.5(6)
C10 C11 C12 F8 179.6(4)
F7 C11 C12 C7 -179.7(4)
C10 C11 C12 C7 -0.7(7)
C8 C7 C12 F8 179.9(4)
I3 C7 C12 F8 -0.8(6)
C8 C7 C12 C11 0.2(6)
I3 C7 C12 C11 179.5(3)
N1 C13 C14 C15 -0.2(7)
C13 C14 C15 N2 -179.7(4)
C13 C14 C15 C16 0.8(6)
N2 C15 C16 C17 179.8(4)
C14 C15 C16 C17 -0.8(6)
C15 C16 C17 N1 0.2(7)
C16 C17 N1 C13 0.4(7)
C16 C17 N1 I4 -179.7(4)
C14 C13 N1 C17 -0.4(7)
C14 C13 N1 I4 179.8(3)
C14 C15 N2 C19 177.3(4)
C16 C15 N2 C19 -3.3(7)
C14 C15 N2 C18 0.6(7)
C16 C15 N2 C18 180.0(4)
N3 C20 C21 C22 0.7(8)
C20 C21 C22 N4 179.1(4)
C20 C21 C22 C23 -0.7(6)
N4 C22 C23 C24 -178.6(4)
C21 C22 C23 C24 1.3(6)
C22 C23 C24 N3 -1.9(7)
C21 C20 N3 C24 -1.1(7)
C21 C20 N3 I1 159.7(4)
C23 C24 N3 C20 1.7(7)
C23 C24 N3 I1 -154.6(4)
C23 C22 N4 C25 -178.6(4)
C21 C22 N4 C25 1.6(7)
C23 C22 N4 C26 -0.9(7)
C21 C22 N4 C26 179.2(4)
N5 C27 C28 C29 0.4(7)
C27 C28 C29 N6 179.6(4)
C27 C28 C29 C30 -1.0(6)
N6 C29 C30 C31 -180.0(4)
C28 C29 C30 C31 0.6(6)
C29 C30 C31 N5 0.5(7)
C28 C27 N5 C31 0.7(7)
C28 C27 N5 I3 -162.4(4)
C30 C31 N5 C27 -1.2(7)
C30 C31 N5 I3 157.6(3)
C28 C29 N6 C32 -0.9(6)
C30 C29 N6 C32 179.7(4)
C28 C29 N6 C33 -178.7(4)
C30 C29 N6 C33 2.0(6)
N7 C34 C35 C36 0.1(8)
C34 C35 C36 N8 -179.8(4)
C34 C35 C36 C37 0.3(6)
N8 C36 C37 C38 179.3(4)
C35 C36 C37 C38 -0.7(6)
C36 C37 C38 N7 1.0(8)
C37 C38 N7 C34 -0.6(7)
C37 C38 N7 I2 176.4(4)
C35 C34 N7 C38 0.0(7)
C35 C34 N7 I2 -175.8(3)
C35 C36 N8 C40 -178.7(5)
C37 C36 N8 C40 1.3(7)
C35 C36 N8 C39 0.1(7)
C37 C36 N8 C39 -180.0(5)
